data_4074965
loop_
_publ_author_name
'Ionkin, Alex S.'
'Marshall, William J.'
'Adelman, Douglas J.'
'Fones, Barbara Bobik'
'Fish, Brian M.'
'Schiffhauer, Matthew F.'

_publ_section_title
;
 High-Temperature Catalysts for the Production of \a-Olefins Based on
 Iron(II) and Iron(III) Tridentate Bis(imino)pyridine Complexes with
 Double Pattern of Substitution:&#x00A0;ortho-Methyl plusmeta-Aryl&#x2020;
;
_journal_issue 12
_journal_name_full Organometallics
_journal_page_first 2978
_journal_paper_doi 10.1021/om051069o
_journal_volume 25
_journal_year 2006
_chemical_formula_sum 'C24 H25 Cl4 Fe N3'
_chemical_formula_weight 553.12
_chemical_name_systematic
;
 ?
;
_space_group_IT_number 14
_symmetry_cell_setting monoclinic
_symmetry_space_group_name_Hall '-P 2ybc'
_symmetry_space_group_name_H-M 'P 1 21/c 1'
_atom_sites_solution_hydrogens geom
_atom_sites_solution_primary direct
_atom_sites_solution_secondary difmap
_audit_creation_method SHELXL-97
_cell_angle_alpha 90.00
_cell_angle_beta 92.3650(10)
_cell_angle_gamma 90.00
_cell_formula_units_Z 4
_cell_length_a 10.4140(5)
_cell_length_b 15.2465(8)
_cell_length_c 15.8488(8)
_cell_measurement_temperature 293(2)
_cell_volume 2514.3(2)
_computing_cell_refinement 'Bruker XSCANS'
_computing_data_collection 'Bruker XSCANS'
_computing_data_reduction 'Bruker SHELXTL'
_computing_molecular_graphics 'Bruker SHELXTL'
_computing_publication_material 'Bruker SHELXTL'
_computing_structure_refinement 'SHELXL-97 (Sheldrick, 1997)'
_computing_structure_solution 'SHELXS-97 (Sheldrick, 1990)'
_diffrn_ambient_temperature 293(2)
_diffrn_measured_fraction_theta_full 0.998
_diffrn_measured_fraction_theta_max 0.998
_diffrn_measurement_device_type 'Bruker P4'
_diffrn_measurement_method '\w scans'
_diffrn_radiation_monochromator graphite
_diffrn_radiation_source 'fine-focus sealed tube'
_diffrn_radiation_type MoK\a
_diffrn_radiation_wavelength 0.71073
_diffrn_reflns_av_R_equivalents 0.0547
_diffrn_reflns_av_sigmaI/netI 0.0401
_diffrn_reflns_limit_h_max 13
_diffrn_reflns_limit_h_min -13
_diffrn_reflns_limit_k_max 19
_diffrn_reflns_limit_k_min -20
_diffrn_reflns_limit_l_max 20
_diffrn_reflns_limit_l_min -20
_diffrn_reflns_number 37670
_diffrn_reflns_theta_full 27.96
_diffrn_reflns_theta_max 27.96
_diffrn_reflns_theta_min 1.85
_exptl_absorpt_coefficient_mu 1.042
_exptl_absorpt_correction_type none
_exptl_crystal_colour blue
_exptl_crystal_density_diffrn 1.461
_exptl_crystal_density_method 'not measured'
_exptl_crystal_description needl
_exptl_crystal_F_000 1136
_exptl_crystal_size_max 0.320
_exptl_crystal_size_mid 0.060
_exptl_crystal_size_min 0.020
_refine_diff_density_max 0.288
_refine_diff_density_min -0.325
_refine_diff_density_rms 0.057
_refine_ls_extinction_method none
_refine_ls_goodness_of_fit_ref 1.021
_refine_ls_hydrogen_treatment riding
_refine_ls_matrix_type full
_refine_ls_number_parameters 358
_refine_ls_number_reflns 6038
_refine_ls_number_restraints 8
_refine_ls_restrained_S_all 1.020
_refine_ls_R_factor_all 0.0602
_refine_ls_R_factor_gt 0.0365
_refine_ls_shift/su_max 0.001
_refine_ls_shift/su_mean 0.000
_refine_ls_structure_factor_coef Fsqd
_refine_ls_weighting_details 'calc w=1/[\s^2^(Fo^2^)+(0.0322P)^2^+0.8595P] where P=(Fo^2^+2Fc^2^)/3'
_refine_ls_weighting_scheme calc
_refine_ls_wR_factor_gt 0.0749
_refine_ls_wR_factor_ref 0.0836
_reflns_number_gt 4436
_reflns_number_total 6038
_reflns_threshold_expression >2sigma(I)
_cod_data_source_file om051069osi20051215_083543.cif
_cod_data_source_block 05125
_cod_depositor_comments
;
The following automatic conversions were performed:

'_symmetry_cell_setting' value 'Monoclinic' changed to 'monoclinic'
according to /home/saulius/struct/CIF-dictionaries/cif_core.dic
dictionary named 'cif_core.dic' version 2.4.1 from 2010-06-29.

Automatic conversion script
Id: cif_fix_values 1715 2011-07-08 13:25:40Z adriana 
;
_cod_original_sg_symbol_H-M P2(1)/c
_cod_database_code 4074965

loop_
_symmetry_equiv_pos_as_xyz
'x, y, z'
'-x, y+1/2, -z+1/2'
'-x, -y, -z'
'x, -y-1/2, z-1/2'

loop_
_atom_site_label
_atom_site_type_symbol
_atom_site_fract_x
_atom_site_fract_y
_atom_site_fract_z
_atom_site_U_iso_or_equiv
_atom_site_adp_type
_atom_site_occupancy
_atom_site_symmetry_multiplicity
_atom_site_calc_flag
_atom_site_refinement_flags
_atom_site_disorder_assembly
_atom_site_disorder_group
Fe1 Fe 0.94620(3) 0.472477(18) 0.193645(18) 0.02785(9) Uani 1 1 d . A .
Cl1 Cl 1.07122(6) 0.36662(4) 0.13781(4) 0.04148(15) Uani 1 1 d . . .
N1 N 1.08946(16) 0.55618(10) 0.26440(10) 0.0272(4) Uani 1 1 d . . .
C1 C 1.0872(2) 0.63830(13) 0.24742(12) 0.0283(4) Uani 1 1 d . . .
Cl2 Cl 0.82973(5) 0.43564(3) 0.31046(3) 0.03384(13) Uani 1 1 d . . .
N2 N 0.91729(15) 0.60039(10) 0.14860(10) 0.0260(4) Uani 1 1 d . A .
C2 C 0.9865(2) 0.66629(13) 0.18334(12) 0.0276(4) Uani 1 1 d . . .
N3 N 0.78666(17) 0.46481(12) 0.09448(11) 0.0344(4) Uani 1 1 d . . .
C3 C 0.9642(2) 0.75273(13) 0.15935(13) 0.0330(5) Uani 1 1 d . . .
H3A H 1.0116 0.7982 0.1843 0.040 Uiso 1 1 calc R . .
C4 C 0.8697(2) 0.76970(14) 0.09753(13) 0.0363(5) Uani 1 1 d . . .
H4A H 0.8527 0.8271 0.0805 0.044 Uiso 1 1 calc R . .
C5 C 0.8009(2) 0.70112(14) 0.06120(13) 0.0345(5) Uani 1 1 d . A .
H5A H 0.7386 0.7117 0.0187 0.041 Uiso 1 1 calc R . .
C6 C 0.82568(19) 0.61646(13) 0.08886(12) 0.0277(4) Uani 1 1 d . . .
C7 C 0.75745(19) 0.53705(14) 0.05630(12) 0.0302(5) Uani 1 1 d . A .
C8 C 1.1761(2) 0.70655(14) 0.28366(14) 0.0382(5) Uani 1 1 d . . .
H8A H 1.2413 0.6790 0.3191 0.057 Uiso 1 1 calc R . .
H8B H 1.1285 0.7472 0.3165 0.057 Uiso 1 1 calc R . .
H8C H 1.2155 0.7374 0.2387 0.057 Uiso 1 1 calc R . .
C9 C 0.6626(2) 0.54797(15) -0.01621(14) 0.0414(6) Uani 1 1 d . . .
H9A H 0.6294 0.4916 -0.0331 0.062 Uiso 1 1 calc R A .
H9B H 0.7041 0.5746 -0.0627 0.062 Uiso 1 1 calc R . .
H9C H 0.5933 0.5847 0.0005 0.062 Uiso 1 1 calc R . .
C10 C 1.1810(2) 0.52219(13) 0.32661(12) 0.0284(4) Uani 1 1 d . . .
C11 C 1.1653(2) 0.53766(14) 0.41266(13) 0.0329(5) Uani 1 1 d . . .
C12 C 1.2568(2) 0.50075(14) 0.46930(14) 0.0370(5) Uani 1 1 d . . .
H12A H 1.2492 0.5098 0.5269 0.044 Uiso 1 1 calc R . .
C13 C 1.3576(2) 0.45141(14) 0.44192(14) 0.0382(5) Uani 1 1 d . . .
H13A H 1.4176 0.4285 0.4810 0.046 Uiso 1 1 calc R . .
C14 C 1.3703(2) 0.43566(15) 0.35706(14) 0.0396(5) Uani 1 1 d . . .
H14A H 1.4382 0.4020 0.3387 0.048 Uiso 1 1 calc R . .
C15 C 1.2807(2) 0.47056(14) 0.29926(14) 0.0340(5) Uani 1 1 d . . .
H15A H 1.2875 0.4593 0.2419 0.041 Uiso 1 1 calc R . .
C16 C 1.0566(2) 0.59169(16) 0.44317(14) 0.0458(6) Uani 1 1 d . . .
H16A H 0.9779 0.5737 0.4147 0.069 Uiso 1 1 calc R . .
H16B H 1.0722 0.6525 0.4315 0.069 Uiso 1 1 calc R . .
H16C H 1.0501 0.5836 0.5029 0.069 Uiso 1 1 calc R . .
C17 C 0.7366(4) 0.3799(3) 0.0595(3) 0.0266(8) Uani 0.724(4) 1 d PD A 1
C18 C 0.6258(3) 0.3454(2) 0.0923(2) 0.0281(8) Uani 0.724(4) 1 d PD A 1
C19 C 0.5785(7) 0.2673(6) 0.0572(6) 0.0344(15) Uani 0.724(4) 1 d PD A 1
H19A H 0.5039 0.2434 0.0778 0.041 Uiso 0.724(4) 1 calc PR A 1
C20 C 0.6385(4) 0.2241(3) -0.0071(2) 0.0359(8) Uani 0.724(4) 1 d PD A 1
H20A H 0.6038 0.1727 -0.0298 0.043 Uiso 0.724(4) 1 calc PR A 1
C21 C 0.7508(3) 0.2587(2) -0.03703(19) 0.0375(9) Uani 0.724(4) 1 d PD A 1
H21A H 0.7936 0.2295 -0.0791 0.045 Uiso 0.724(4) 1 calc PR A 1
C22 C 0.7996(4) 0.3369(2) -0.0042(3) 0.0337(8) Uani 0.724(4) 1 d PD A 1
H22A H 0.8743 0.3605 -0.0249 0.040 Uiso 0.724(4) 1 calc PR A 1
C23 C 0.5597(5) 0.3885(4) 0.1635(4) 0.0345(12) Uani 0.724(4) 1 d PD A 1
H23A H 0.6151 0.3873 0.2134 0.052 Uiso 0.724(4) 1 calc PR A 1
H23B H 0.4816 0.3576 0.1740 0.052 Uiso 0.724(4) 1 calc PR A 1
H23C H 0.5400 0.4482 0.1488 0.052 Uiso 0.724(4) 1 calc PR A 1
C17' C 0.6956(11) 0.4004(7) 0.0868(6) 0.028(2) Uani 0.276(4) 1 d PD A 2
C18' C 0.7150(10) 0.3468(6) 0.0196(7) 0.033(2) Uani 0.276(4) 1 d PD A 2
C19' C 0.6329(11) 0.2700(7) 0.0101(7) 0.037(2) Uani 0.276(4) 1 d PD A 2
H19B H 0.6432 0.2316 -0.0348 0.044 Uiso 0.276(4) 1 calc PR A 2
C20' C 0.542(2) 0.2544(16) 0.0663(18) 0.039(5) Uani 0.276(4) 1 d PD A 2
H20B H 0.4888 0.2058 0.0587 0.047 Uiso 0.276(4) 1 calc PR A 2
C21' C 0.5246(8) 0.3092(5) 0.1359(5) 0.036(2) Uani 0.276(4) 1 d PD A 2
H21B H 0.4619 0.2974 0.1745 0.043 Uiso 0.276(4) 1 calc PR A 2
C22' C 0.6046(11) 0.3817(9) 0.1451(10) 0.029(3) Uani 0.276(4) 1 d PD A 2
H22B H 0.5966 0.4185 0.1914 0.035 Uiso 0.276(4) 1 calc PR A 2
C23' C 0.8147(11) 0.3628(7) -0.0423(7) 0.043(3) Uani 0.276(4) 1 d PD A 2
H23D H 0.8974 0.3661 -0.0134 0.064 Uiso 0.276(4) 1 calc PR A 2
H23E H 0.7970 0.4171 -0.0712 0.064 Uiso 0.276(4) 1 calc PR A 2
H23F H 0.8144 0.3156 -0.0824 0.064 Uiso 0.276(4) 1 calc PR A 2
Cl30 Cl 0.71784(7) 0.68755(6) 0.31492(5) 0.0736(2) Uani 1 1 d . . .
C30 C 0.6003(3) 0.61097(19) 0.28194(19) 0.0604(7) Uani 1 1 d . . .
H30A H 0.5416 0.6019 0.3271 0.072 Uiso 1 1 calc R . .
H30B H 0.6414 0.5553 0.2707 0.072 Uiso 1 1 calc R . .
Cl31 Cl 0.51236(8) 0.64592(5) 0.19008(5) 0.0702(2) Uani 1 1 d . . .

loop_
_atom_site_aniso_label
_atom_site_aniso_U_11
_atom_site_aniso_U_22
_atom_site_aniso_U_33
_atom_site_aniso_U_23
_atom_site_aniso_U_13
_atom_site_aniso_U_12
Fe1 0.03279(18) 0.02461(15) 0.02555(16) 0.00311(12) -0.00602(12) -0.00369(13)
Cl1 0.0437(3) 0.0412(3) 0.0396(3) -0.0101(2) 0.0025(3) 0.0004(3)
N1 0.0289(10) 0.0282(9) 0.0242(9) -0.0012(7) -0.0036(7) -0.0002(7)
C1 0.0302(11) 0.0285(10) 0.0257(10) -0.0019(8) -0.0025(9) 0.0013(9)
Cl2 0.0393(3) 0.0359(3) 0.0263(3) 0.0019(2) 0.0012(2) 0.0001(2)
N2 0.0254(9) 0.0270(8) 0.0253(9) 0.0018(7) -0.0017(7) -0.0002(7)
C2 0.0302(11) 0.0271(10) 0.0252(10) -0.0014(8) -0.0006(8) -0.0009(8)
N3 0.0349(10) 0.0363(10) 0.0312(10) 0.0091(8) -0.0085(8) -0.0117(8)
C3 0.0376(13) 0.0277(11) 0.0335(12) -0.0039(9) -0.0013(10) 0.0004(9)
C4 0.0406(13) 0.0301(11) 0.0380(13) 0.0037(9) -0.0017(10) 0.0082(10)
C5 0.0316(12) 0.0385(12) 0.0329(12) 0.0053(9) -0.0041(9) 0.0047(10)
C6 0.0244(11) 0.0323(11) 0.0262(10) 0.0033(8) 0.0003(8) 0.0006(9)
C7 0.0248(11) 0.0404(12) 0.0251(10) 0.0067(9) -0.0031(8) -0.0072(9)
C8 0.0443(14) 0.0291(11) 0.0399(13) -0.0012(9) -0.0152(11) -0.0063(10)
C9 0.0358(13) 0.0474(14) 0.0397(13) 0.0133(10) -0.0141(10) -0.0134(11)
C10 0.0301(11) 0.0262(10) 0.0282(11) 0.0006(8) -0.0062(8) -0.0033(9)
C11 0.0376(13) 0.0325(11) 0.0283(11) -0.0031(9) -0.0028(9) -0.0002(9)
C12 0.0450(14) 0.0375(12) 0.0279(11) -0.0017(9) -0.0075(10) -0.0033(10)
C13 0.0342(13) 0.0379(12) 0.0413(13) 0.0033(10) -0.0151(10) 0.0002(10)
C14 0.0321(13) 0.0445(13) 0.0420(14) 0.0011(10) -0.0027(10) 0.0057(10)
C15 0.0332(12) 0.0391(12) 0.0297(11) -0.0013(9) -0.0001(9) -0.0007(10)
C16 0.0532(16) 0.0497(14) 0.0346(13) -0.0028(11) 0.0015(11) 0.0131(12)
C17 0.030(2) 0.025(2) 0.025(2) -0.0004(16) -0.0076(17) -0.0010(16)
C18 0.0284(17) 0.0281(16) 0.0272(17) 0.0025(13) -0.0061(13) 0.0011(14)
C19 0.031(4) 0.035(4) 0.036(3) 0.006(2) -0.007(3) -0.006(2)
C20 0.041(2) 0.0259(18) 0.040(2) -0.0017(16) -0.0074(15) -0.0032(17)
C21 0.040(2) 0.0396(18) 0.0324(17) -0.0084(13) 0.0002(14) -0.0012(14)
C22 0.035(2) 0.034(2) 0.032(2) -0.0013(16) -0.0022(19) -0.0064(16)
C23 0.026(3) 0.045(2) 0.032(2) 0.0000(18) -0.001(2) -0.004(2)
C17' 0.034(7) 0.026(5) 0.022(5) 0.004(4) -0.014(4) 0.005(4)
C18' 0.033(6) 0.037(5) 0.029(5) 0.004(4) -0.009(5) -0.002(4)
C19' 0.050(7) 0.025(5) 0.034(6) 0.002(5) -0.016(5) -0.002(5)
C20' 0.046(12) 0.022(6) 0.047(9) -0.004(5) -0.019(8) -0.008(7)
C21' 0.037(5) 0.035(4) 0.035(5) 0.009(3) -0.009(4) -0.008(4)
C22' 0.019(7) 0.029(5) 0.039(9) 0.008(5) -0.004(5) -0.010(5)
C23' 0.047(6) 0.045(6) 0.036(6) -0.010(5) 0.002(5) -0.002(5)
Cl30 0.0515(5) 0.0837(6) 0.0864(6) -0.0160(4) 0.0117(4) -0.0113(4)
C30 0.0602(18) 0.0512(16) 0.0695(19) -0.0026(14) 0.0000(15) -0.0005(14)
Cl31 0.0626(5) 0.0761(5) 0.0718(5) 0.0006(4) 0.0007(4) 0.0094(4)

loop_
_atom_type_symbol
_atom_type_description
_atom_type_scat_dispersion_real
_atom_type_scat_dispersion_imag
_atom_type_scat_source
C C 0.0033 0.0016 'International Tables Vol C Tables 4.2.6.8 and 6.1.1.4'
H H 0.0000 0.0000 'International Tables Vol C Tables 4.2.6.8 and 6.1.1.4'
N N 0.0061 0.0033 'International Tables Vol C Tables 4.2.6.8 and 6.1.1.4'
Cl Cl 0.1484 0.1585 'International Tables Vol C Tables 4.2.6.8 and 6.1.1.4'
Fe Fe 0.3463 0.8444 'International Tables Vol C Tables 4.2.6.8 and 6.1.1.4'

loop_
_geom_angle_atom_site_label_1
_geom_angle_atom_site_label_2
_geom_angle_atom_site_label_3
_geom_angle
N2 Fe1 N1 73.88(6)
N2 Fe1 N3 73.60(6)
N1 Fe1 N3 147.47(6)
N2 Fe1 Cl1 127.19(5)
N1 Fe1 Cl1 102.70(5)
N3 Fe1 Cl1 96.30(5)
N2 Fe1 Cl2 115.10(5)
N1 Fe1 Cl2 95.63(4)
N3 Fe1 Cl2 98.62(5)
Cl1 Fe1 Cl2 117.66(2)
C1 N1 C10 120.14(17)
C1 N1 Fe1 116.59(13)
C10 N1 Fe1 123.27(12)
N1 C1 C8 126.53(18)
N1 C1 C2 115.41(17)
C8 C1 C2 118.04(17)
C6 N2 C2 120.56(17)
C6 N2 Fe1 119.99(13)
C2 N2 Fe1 119.36(13)
N2 C2 C3 121.15(18)
N2 C2 C1 114.58(17)
C3 C2 C1 124.26(18)
C7 N3 C17' 115.1(4)
C7 N3 C17 119.7(2)
C17' N3 C17 27.7(4)
C7 N3 Fe1 116.03(14)
C17' N3 Fe1 126.2(4)
C17 N3 Fe1 122.83(18)
C4 C3 C2 118.5(2)
C5 C4 C3 119.7(2)
C6 C5 C4 119.17(19)
N2 C6 C5 120.86(19)
N2 C6 C7 114.40(17)
C5 C6 C7 124.73(18)
N3 C7 C6 115.71(18)
N3 C7 C9 126.38(19)
C6 C7 C9 117.92(18)
C15 C10 C11 121.26(19)
C15 C10 N1 118.26(18)
C11 C10 N1 120.41(18)
C12 C11 C10 117.0(2)
C12 C11 C16 121.19(19)
C10 C11 C16 121.85(19)
C13 C12 C11 121.7(2)
C12 C13 C14 120.5(2)
C13 C14 C15 119.3(2)
C10 C15 C14 120.2(2)
C22 C17 C18 121.1(4)
C22 C17 N3 120.7(3)
C18 C17 N3 118.2(4)
C17 C18 C19 117.4(5)
C17 C18 C23 122.0(4)
C19 C18 C23 120.6(5)
C20 C19 C18 122.5(5)
C19 C20 C21 119.0(5)
C20 C21 C22 119.9(3)
C17 C22 C21 120.1(4)
C18' C17' N3 112.0(9)
C18' C17' C22' 121.8(11)
N3 C17' C22' 125.6(10)
C17' C18' C19' 117.3(10)
C17' C18' C23' 123.4(10)
C19' C18' C23' 119.3(11)
C20' C19' C18' 119.9(15)
C19' C20' C21' 122.2(17)
C20' C21' C22' 117.5(11)
C17' C22' C21' 121.3(12)
Cl30 C30 Cl31 112.06(16)

loop_
_geom_bond_atom_site_label_1
_geom_bond_atom_site_label_2
_geom_bond_distance
Fe1 N2 2.0943(16)
Fe1 N1 2.2303(16)
Fe1 N3 2.2424(17)
Fe1 Cl1 2.2756(6)
Fe1 Cl2 2.3237(6)
N1 C1 1.281(2)
N1 C10 1.439(2)
C1 C8 1.492(3)
C1 C2 1.492(3)
N2 C6 1.339(2)
N2 C2 1.341(2)
C2 C3 1.389(3)
N3 C7 1.287(3)
N3 C17' 1.367(11)
N3 C17 1.493(5)
C3 C4 1.384(3)
C4 C5 1.380(3)
C5 C6 1.384(3)
C6 C7 1.486(3)
C7 C9 1.493(3)
C10 C15 1.387(3)
C10 C11 1.400(3)
C11 C12 1.400(3)
C11 C16 1.496(3)
C12 C13 1.376(3)
C13 C14 1.378(3)
C14 C15 1.387(3)
C17 C22 1.391(6)
C17 C18 1.389(5)
C18 C19 1.394(10)
C18 C23 1.498(5)
C19 C20 1.384(11)
C20 C21 1.385(5)
C21 C22 1.389(5)
C17' C18' 1.364(13)
C17' C22' 1.380(16)
C18' C19' 1.454(14)
C18' C23' 1.478(14)
C19' C20' 1.35(2)
C20' C21' 1.40(3)
C21' C22' 1.389(16)
Cl30 C30 1.756(3)
C30 Cl31 1.770(3)

loop_
_geom_torsion_atom_site_label_1
_geom_torsion_atom_site_label_2
_geom_torsion_atom_site_label_3
_geom_torsion_atom_site_label_4
_geom_torsion
N2 Fe1 N1 C1 1.09(14)
N3 Fe1 N1 C1 2.3(2)
Cl1 Fe1 N1 C1 126.53(14)
Cl2 Fe1 N1 C1 -113.44(15)
N2 Fe1 N1 C10 -179.14(16)
N3 Fe1 N1 C10 -177.92(14)
Cl1 Fe1 N1 C10 -53.70(15)
Cl2 Fe1 N1 C10 66.32(15)
C10 N1 C1 C8 2.8(3)
Fe1 N1 C1 C8 -177.44(17)
C10 N1 C1 C2 -178.71(17)
Fe1 N1 C1 C2 1.1(2)
N1 Fe1 N2 C6 -179.83(16)
N3 Fe1 N2 C6 0.85(14)
Cl1 Fe1 N2 C6 86.28(15)
Cl2 Fe1 N2 C6 -91.14(14)
N1 Fe1 N2 C2 -3.41(14)
N3 Fe1 N2 C2 177.28(16)
Cl1 Fe1 N2 C2 -97.30(14)
Cl2 Fe1 N2 C2 85.29(15)
C6 N2 C2 C3 0.9(3)
Fe1 N2 C2 C3 -175.54(15)
C6 N2 C2 C1 -178.55(17)
Fe1 N2 C2 C1 5.0(2)
N1 C1 C2 N2 -3.9(3)
C8 C1 C2 N2 174.75(18)
N1 C1 C2 C3 176.7(2)
C8 C1 C2 C3 -4.6(3)
N2 Fe1 N3 C7 2.62(15)
N1 Fe1 N3 C7 1.4(2)
Cl1 Fe1 N3 C7 -124.34(16)
Cl2 Fe1 N3 C7 116.37(15)
N2 Fe1 N3 C17' -157.7(6)
N1 Fe1 N3 C17' -158.9(6)
Cl1 Fe1 N3 C17' 75.4(6)
Cl2 Fe1 N3 C17' -43.9(6)
N2 Fe1 N3 C17 168.8(2)
N1 Fe1 N3 C17 167.6(2)
Cl1 Fe1 N3 C17 41.9(2)
Cl2 Fe1 N3 C17 -77.4(2)
N2 C2 C3 C4 -1.0(3)
C1 C2 C3 C4 178.41(19)
C2 C3 C4 C5 -0.3(3)
C3 C4 C5 C6 1.5(3)
C2 N2 C6 C5 0.4(3)
Fe1 N2 C6 C5 176.83(15)
C2 N2 C6 C7 179.88(17)
Fe1 N2 C6 C7 -3.7(2)
C4 C5 C6 N2 -1.6(3)
C4 C5 C6 C7 179.0(2)
C17' N3 C7 C6 157.2(5)
C17 N3 C7 C6 -172.0(2)
Fe1 N3 C7 C6 -5.3(2)
C17' N3 C7 C9 -22.6(6)
C17 N3 C7 C9 8.3(4)
Fe1 N3 C7 C9 174.92(17)
N2 C6 C7 N3 6.0(3)
C5 C6 C7 N3 -174.6(2)
N2 C6 C7 C9 -174.24(18)
C5 C6 C7 C9 5.2(3)
C1 N1 C10 C15 -109.9(2)
Fe1 N1 C10 C15 70.3(2)
C1 N1 C10 C11 73.2(3)
Fe1 N1 C10 C11 -106.60(19)
C15 C10 C11 C12 1.8(3)
N1 C10 C11 C12 178.60(18)
C15 C10 C11 C16 -178.7(2)
N1 C10 C11 C16 -1.9(3)
C10 C11 C12 C13 0.0(3)
C16 C11 C12 C13 -179.6(2)
C11 C12 C13 C14 -1.0(3)
C12 C13 C14 C15 0.4(3)
C11 C10 C15 C14 -2.4(3)
N1 C10 C15 C14 -179.33(19)
C13 C14 C15 C10 1.3(3)
C7 N3 C17 C22 83.7(4)
C17' N3 C17 C22 171.6(12)
Fe1 N3 C17 C22 -82.0(4)
C7 N3 C17 C18 -96.2(3)
C17' N3 C17 C18 -8.3(8)
Fe1 N3 C17 C18 98.1(3)
C22 C17 C18 C19 -1.7(6)
N3 C17 C18 C19 178.2(5)
C22 C17 C18 C23 177.3(4)
N3 C17 C18 C23 -2.8(5)
C17 C18 C19 C20 0.7(9)
C23 C18 C19 C20 -178.2(6)
C18 C19 C20 C21 1.1(10)
C19 C20 C21 C22 -1.9(6)
C18 C17 C22 C21 0.9(6)
N3 C17 C22 C21 -179.0(3)
C20 C21 C22 C17 0.9(5)
C7 N3 C17' C18' 91.8(6)
C17 N3 C17' C18' -14.8(6)
Fe1 N3 C17' C18' -107.7(6)
C7 N3 C17' C22' -96.9(10)
C17 N3 C17' C22' 156.5(17)
Fe1 N3 C17' C22' 63.5(11)
N3 C17' C18' C19' 173.5(7)
C22' C17' C18' C19' 1.8(11)
N3 C17' C18' C23' -6.0(10)
C22' C17' C18' C23' -177.6(10)
C17' C18' C19' C20' 0.3(15)
C23' C18' C19' C20' 179.7(15)
C18' C19' C20' C21' -1(3)
C19' C20' C21' C22' 1(3)
C18' C17' C22' C21' -2.7(16)
N3 C17' C22' C21' -173.2(9)
C20' C21' C22' C17' 1.5(19)
